data_4347339
loop_
_publ_author_name
'Bera, Sachinath'
'Mondal, Sandip'
'Maity, Suvendu'
'Weyherm\"uller, Thomas'
'Ghosh, Prasanta'

_publ_section_title
;
 Radical and Non-Radical States of the [Os(PIQ)] Core (PIQ =
 9,10-Phenanthreneiminoquinone): Iminosemiquinone to Iminoquinone
 Conversion Promoted o-Metalation Reaction.
;
_journal_issue 10
_journal_name_full 'Inorganic chemistry'
_journal_page_first 4746
_journal_page_last 4756
_journal_paper_doi 10.1021/acs.inorgchem.6b00040
_journal_volume 55
_journal_year 2016
_chemical_compound_source 'dichloromethane, hexane'
_chemical_formula_moiety 'C50 H38 Br2 N O Os P2, 2(C H2 Cl2)'
_chemical_formula_sum 'C52 H42 Br2 Cl4 N O Os P2'
_chemical_formula_weight 1250.62
_space_group_crystal_system monoclinic
_space_group_IT_number 14
_space_group_name_Hall '-P 2ybc'
_space_group_name_H-M_alt 'P 1 21/c 1'
_atom_sites_solution_hydrogens geom
_audit_block_code FNG-PG-510-10
_audit_creation_date 2013-08-21
_audit_creation_method SHELXL-2013
_cell_angle_alpha 90
_cell_angle_beta 96.676(3)
_cell_angle_gamma 90
_cell_formula_units_Z 4
_cell_length_a 12.080(2)
_cell_length_b 18.586(3)
_cell_length_c 21.058(4)
_cell_measurement_reflns_used 9833
_cell_measurement_temperature 100(2)
_cell_measurement_theta_max 30.9666
_cell_measurement_theta_min 2.3982
_cell_volume 4695.9(14)
_computing_cell_refinement 'SAINT software (Bruker AXS, 2004)'
_computing_data_collection 'APEX2 (Bruker AXS, 2008)'
_computing_data_reduction 'SAINT software (Bruker AXS, 2004)'
_computing_structure_refinement 'SHELXL-2013 (Sheldrick, 2013)'
_computing_structure_solution 'SHELXS-2013 (Sheldrick, 2013)'
_diffrn_ambient_temperature 100(2)
_diffrn_detector_area_resol_mean 66.67
_diffrn_measured_fraction_theta_full 0.999
_diffrn_measured_fraction_theta_max 0.997
_diffrn_measurement_device_type 'Bruker-AXS Kappa Mach3 APEX-II'
_diffrn_measurement_method 'CCD \f- and \w-scans'
_diffrn_radiation_monochromator 'Incoatec Helios mirrors'
_diffrn_radiation_source '0.2 x 2mm^2^ focus rotating anode'
_diffrn_radiation_type MoK\a
_diffrn_radiation_wavelength 0.71073
_diffrn_reflns_av_R_equivalents 0.0504
_diffrn_reflns_av_unetI/netI 0.0264
_diffrn_reflns_Laue_measured_fraction_full 0.999
_diffrn_reflns_Laue_measured_fraction_max 0.997
_diffrn_reflns_limit_h_max 17
_diffrn_reflns_limit_h_min -17
_diffrn_reflns_limit_k_max 26
_diffrn_reflns_limit_k_min -26
_diffrn_reflns_limit_l_max 30
_diffrn_reflns_limit_l_min -30
_diffrn_reflns_number 138827
_diffrn_reflns_point_group_measured_fraction_full 0.999
_diffrn_reflns_point_group_measured_fraction_max 0.997
_diffrn_reflns_theta_full 25.242
_diffrn_reflns_theta_max 31.077
_diffrn_reflns_theta_min 1.466
_exptl_absorpt_coefficient_mu 4.754
_exptl_absorpt_correction_T_max 0.78031
_exptl_absorpt_correction_T_min 0.40363
_exptl_absorpt_correction_type gaussian
_exptl_absorpt_process_details 'SADABS (Bruker AXS, 2008)'
_exptl_crystal_colour black
_exptl_crystal_density_diffrn 1.769
_exptl_crystal_description platelet
_exptl_crystal_F_000 2452
_exptl_crystal_size_max 0.160
_exptl_crystal_size_mid 0.150
_exptl_crystal_size_min 0.040
_refine_diff_density_max 2.275
_refine_diff_density_min -2.266
_refine_diff_density_rms 0.142
_refine_ls_extinction_method none
_refine_ls_goodness_of_fit_ref 1.029
_refine_ls_hydrogen_treatment constr
_refine_ls_matrix_type full
_refine_ls_number_parameters 588
_refine_ls_number_reflns 15033
_refine_ls_number_restraints 84
_refine_ls_restrained_S_all 1.036
_refine_ls_R_factor_all 0.0391
_refine_ls_R_factor_gt 0.0309
_refine_ls_shift/su_max 0.001
_refine_ls_shift/su_mean 0.000
_refine_ls_structure_factor_coef Fsqd
_refine_ls_weighting_details
;
 w=1/[\s^2^(Fo^2^)+(0.0346P)^2^+16.9413P]
 where P=(Fo^2^+2Fc^2^)/3
;
_refine_ls_weighting_scheme calc
_refine_ls_wR_factor_gt 0.0759
_refine_ls_wR_factor_ref 0.0800
_reflns_Friedel_coverage 0.000
_reflns_number_gt 13038
_reflns_number_total 15033
_reflns_threshold_expression 'I > 2\s(I)'
_cod_data_source_file 3.cif
_cod_data_source_block 3
_cod_depositor_comments
;
The following automatic conversions were performed:

data item '_exptl_absorpt_correction_type' value 'Gaussian' was
changed to 'gaussian' in accordance with the
/home/saulius/struct/COD-crude-data/automatic-downloads/DataCite-retrospective/ACS/depositions/lib/dictionaries/cif_core.dic
dictionary named 'cif_core.dic' version 2.4.2 last updated on
2011-04-26.

Automatic conversion script
Id: cif_fix_values 6909 2019-04-08 15:41:33Z antanas 
;
_cod_original_sg_symbol_H-M 'P 21/c'
_cod_database_code 4347339
_shelx_space_group_comment
;
The symmetry employed for this shelxl refinement is uniquely defined
by the following loop, which should always be used as a source of
symmetry information in preference to the above space-group names.
They are only intended as comments.
;
_shelx_estimated_absorpt_t_min 0.517
_shelx_estimated_absorpt_t_max 0.833
_shelxl_version_number 2013-2

loop_
_space_group_symop_operation_xyz
'x, y, z'
'-x, y+1/2, -z+1/2'
'-x, -y, -z'
'x, -y-1/2, z-1/2'

loop_
_atom_site_label
_atom_site_type_symbol
_atom_site_fract_x
_atom_site_fract_y
_atom_site_fract_z
_atom_site_U_iso_or_equiv
_atom_site_adp_type
_atom_site_occupancy
_atom_site_site_symmetry_order
_atom_site_calc_flag
_atom_site_refinement_flags_posn
_atom_site_refinement_flags_adp
_atom_site_refinement_flags_occupancy
_atom_site_disorder_assembly
_atom_site_disorder_group
Os Os 0.42766(2) 0.18386(2) 0.42326(2) 0.01046(3) Uani 1 1 d . . . . .
Br1 Br 0.46547(2) 0.10999(2) 0.52746(2) 0.01486(6) Uani 1 1 d . . . . .
Br2 Br 0.37247(2) 0.30434(2) 0.46222(2) 0.01555(6) Uani 1 1 d . . . . .
N1 N 0.4691(2) 0.09272(13) 0.37893(12) 0.0133(4) Uani 1 1 d . . . . .
H1 H 0.4870 0.0535 0.4012 0.016 Uiso 1 1 calc R U . . .
C2 C 0.4689(2) 0.09271(15) 0.31726(13) 0.0129(5) Uani 1 1 d . . . . .
C3 C 0.4353(2) 0.15889(15) 0.28618(13) 0.0130(5) Uani 1 1 d . . . . .
C4 C 0.4094(2) 0.21379(16) 0.32846(13) 0.0131(5) Uani 1 1 d . . . . .
C5 C 0.3786(3) 0.28053(16) 0.29988(15) 0.0162(5) Uani 1 1 d . . . . .
H5 H 0.3580 0.3193 0.3255 0.019 Uiso 1 1 calc R U . . .
C6 C 0.3781(3) 0.29001(17) 0.23411(15) 0.0178(6) Uani 1 1 d . . . . .
H6 H 0.3592 0.3358 0.2160 0.021 Uiso 1 1 calc R U . . .
C7 C 0.4045(3) 0.23448(17) 0.19421(14) 0.0184(6) Uani 1 1 d . . . . .
H7 H 0.4032 0.2427 0.1496 0.022 Uiso 1 1 calc R U . . .
C8 C 0.4329(3) 0.16671(16) 0.21975(14) 0.0160(5) Uani 1 1 d . . . . .
C9 C 0.4628(3) 0.10412(16) 0.18205(14) 0.0174(6) Uani 1 1 d . . . . .
C10 C 0.4552(3) 0.10679(19) 0.11520(15) 0.0261(7) Uani 1 1 d . . . . .
H10 H 0.4283 0.1492 0.0935 0.031 Uiso 1 1 calc R U . . .
C11 C 0.4863(4) 0.0488(2) 0.08023(17) 0.0329(9) Uani 1 1 d . . . . .
H11 H 0.4808 0.0522 0.0350 0.039 Uiso 1 1 calc R U . . .
C12 C 0.5252(4) -0.0141(2) 0.11017(17) 0.0297(8) Uani 1 1 d . . . . .
H12 H 0.5464 -0.0536 0.0857 0.036 Uiso 1 1 calc R U . . .
C13 C 0.5330(3) -0.01875(18) 0.17624(16) 0.0229(6) Uani 1 1 d . . . . .
H13 H 0.5601 -0.0616 0.1972 0.027 Uiso 1 1 calc R U . . .
C14 C 0.5012(3) 0.03929(16) 0.21209(14) 0.0173(6) Uani 1 1 d . . . . .
C15 C 0.5046(3) 0.02924(16) 0.28200(14) 0.0173(6) Uani 1 1 d . . . . .
O16 O 0.5336(2) -0.02640(13) 0.31015(12) 0.0263(5) Uani 1 1 d . . . . .
P20 P 0.62040(6) 0.22190(4) 0.43435(4) 0.01324(13) Uani 1 1 d . . . . .
C21 C 0.6552(3) 0.30417(17) 0.39297(17) 0.0199(6) Uani 1 1 d . . . . .
C22 C 0.6366(3) 0.30755(19) 0.32621(18) 0.0243(7) Uani 1 1 d . . . . .
H22 H 0.6009 0.2685 0.3030 0.029 Uiso 1 1 calc R U . . .
C23 C 0.6699(3) 0.3675(2) 0.2933(2) 0.0334(9) Uani 1 1 d . . . . .
H23 H 0.6563 0.3694 0.2480 0.040 Uiso 1 1 calc R U . . .
C24 C 0.7231(4) 0.4242(2) 0.3271(3) 0.0428(12) Uani 1 1 d . . . . .
H24 H 0.7476 0.4646 0.3049 0.051 Uiso 1 1 calc R U . . .
C25 C 0.7401(4) 0.4220(2) 0.3926(3) 0.0421(11) Uani 1 1 d . . . . .
H25 H 0.7758 0.4612 0.4156 0.051 Uiso 1 1 calc R U . . .
C26 C 0.7056(3) 0.36291(19) 0.4260(2) 0.0297(8) Uani 1 1 d . . . . .
H26 H 0.7163 0.3626 0.4714 0.036 Uiso 1 1 calc R U . . .
C31 C 0.6898(3) 0.23836(16) 0.51484(15) 0.0171(5) Uani 1 1 d . . . . .
C32 C 0.8061(3) 0.23780(18) 0.52571(18) 0.0227(6) Uani 1 1 d . . . . .
H32 H 0.8485 0.2236 0.4925 0.027 Uiso 1 1 calc R U . . .
C33 C 0.8601(3) 0.2580(2) 0.5850(2) 0.0293(8) Uani 1 1 d . . . . .
H33 H 0.9393 0.2580 0.5918 0.035 Uiso 1 1 calc R U . . .
C34 C 0.8004(3) 0.2780(2) 0.6339(2) 0.0327(9) Uani 1 1 d . . . . .
H34 H 0.8381 0.2922 0.6741 0.039 Uiso 1 1 calc R U . . .
C35 C 0.6848(3) 0.2771(2) 0.62420(19) 0.0322(8) Uani 1 1 d . . . . .
H35 H 0.6432 0.2897 0.6581 0.039 Uiso 1 1 calc R U . . .
C36 C 0.6296(3) 0.2579(2) 0.56475(16) 0.0239(7) Uani 1 1 d . . . . .
H36 H 0.5504 0.2581 0.5583 0.029 Uiso 1 1 calc R U . . .
C41 C 0.7099(2) 0.15378(16) 0.40377(14) 0.0146(5) Uani 1 1 d . . . . .
C42 C 0.7097(3) 0.08523(17) 0.43147(15) 0.0179(6) Uani 1 1 d . . . . .
H42 H 0.6682 0.0771 0.4664 0.022 Uiso 1 1 calc R U . . .
C43 C 0.7693(3) 0.02921(17) 0.40852(16) 0.0203(6) Uani 1 1 d . . . . .
H43 H 0.7683 -0.0171 0.4276 0.024 Uiso 1 1 calc R U . . .
C44 C 0.8306(3) 0.04057(19) 0.35761(17) 0.0237(7) Uani 1 1 d . . . . .
H44 H 0.8708 0.0020 0.3414 0.028 Uiso 1 1 calc R U . . .
C45 C 0.8330(3) 0.1082(2) 0.33057(18) 0.0270(7) Uani 1 1 d . . . . .
H45 H 0.8758 0.1162 0.2961 0.032 Uiso 1 1 calc R U . . .
C46 C 0.7732(3) 0.16489(18) 0.35346(17) 0.0208(6) Uani 1 1 d . . . . .
H46 H 0.7756 0.2112 0.3346 0.025 Uiso 1 1 calc R U . . .
P50 P 0.23525(6) 0.15071(4) 0.41410(3) 0.01137(13) Uani 1 1 d . . . . .
C51 C 0.1376(2) 0.21083(16) 0.36738(15) 0.0158(5) Uani 1 1 d . . . . .
C52 C 0.1370(3) 0.21667(19) 0.30078(16) 0.0209(6) Uani 1 1 d . . . . .
H52 H 0.1887 0.1898 0.2796 0.025 Uiso 1 1 calc R U . . .
C53 C 0.0608(3) 0.2617(2) 0.26578(17) 0.0271(7) Uani 1 1 d . . . . .
H53 H 0.0599 0.2650 0.2207 0.033 Uiso 1 1 calc R U . . .
C54 C -0.0139(3) 0.3019(2) 0.2965(2) 0.0307(8) Uani 1 1 d . . . . .
H54 H -0.0665 0.3320 0.2723 0.037 Uiso 1 1 calc R U . . .
C55 C -0.0123(3) 0.2984(2) 0.36207(19) 0.0270(7) Uani 1 1 d . . . . .
H55 H -0.0624 0.3269 0.3830 0.032 Uiso 1 1 calc R U . . .
C56 C 0.0631(3) 0.25301(17) 0.39750(16) 0.0201(6) Uani 1 1 d . . . . .
H56 H 0.0639 0.2506 0.4426 0.024 Uiso 1 1 calc R U . . .
C61 C 0.1690(2) 0.14147(15) 0.48752(13) 0.0127(5) Uani 1 1 d . . . . .
C62 C 0.0695(2) 0.10261(16) 0.48590(15) 0.0164(5) Uani 1 1 d . . . . .
H62 H 0.0388 0.0800 0.4474 0.020 Uiso 1 1 calc R U . . .
C63 C 0.0152(3) 0.09697(17) 0.54062(16) 0.0187(6) Uani 1 1 d . . . . .
H63 H -0.0524 0.0706 0.5393 0.022 Uiso 1 1 calc R U . . .
C64 C 0.0602(3) 0.12998(17) 0.59722(16) 0.0188(6) Uani 1 1 d . . . . .
H64 H 0.0239 0.1255 0.6347 0.023 Uiso 1 1 calc R U . . .
C65 C 0.1584(3) 0.16946(17) 0.59885(15) 0.0174(6) Uani 1 1 d . . . . .
H65 H 0.1886 0.1924 0.6373 0.021 Uiso 1 1 calc R U . . .
C66 C 0.2125(2) 0.17549(16) 0.54407(14) 0.0150(5) Uani 1 1 d . . . . .
H66 H 0.2792 0.2028 0.5453 0.018 Uiso 1 1 calc R U . . .
C71 C 0.2090(2) 0.06183(16) 0.37834(13) 0.0134(5) Uani 1 1 d . . . . .
C72 C 0.2706(2) 0.00473(16) 0.40799(14) 0.0158(5) Uani 1 1 d . . . . .
H72 H 0.3227 0.0139 0.4444 0.019 Uiso 1 1 calc R U . . .
C73 C 0.2567(3) -0.06524(17) 0.38502(15) 0.0173(6) Uani 1 1 d . . . . .
H73 H 0.2991 -0.1035 0.4055 0.021 Uiso 1 1 calc R U . . .
C74 C 0.1803(3) -0.07873(17) 0.33183(15) 0.0190(6) Uani 1 1 d . . . . .
H74 H 0.1705 -0.1263 0.3158 0.023 Uiso 1 1 calc R U . . .
C75 C 0.1181(3) -0.02276(19) 0.30209(15) 0.0207(6) Uani 1 1 d . . . . .
H75 H 0.0660 -0.0323 0.2657 0.025 Uiso 1 1 calc R U . . .
C76 C 0.1318(3) 0.04719(17) 0.32532(14) 0.0172(6) Uani 1 1 d . . . . .
H76 H 0.0885 0.0851 0.3050 0.021 Uiso 1 1 calc R U . . .
C80 C 1.1539(12) 0.4581(6) 0.3860(3) 0.093(3) Uani 0.744(3) 1 d D U P A 1
H80A H 1.1812 0.4079 0.3908 0.112 Uiso 0.744(3) 1 calc R U P A 1
H80B H 1.0740 0.4582 0.3923 0.112 Uiso 0.744(3) 1 calc R U P A 1
Cl81 Cl 1.1679(3) 0.4876(3) 0.30942(15) 0.1212(17) Uani 0.744(3) 1 d D U P A 1
Cl82 Cl 1.2268(2) 0.51094(16) 0.44433(14) 0.0875(8) Uani 0.744(3) 1 d D U P A 1
C90 C 1.1588(6) 0.3735(4) 0.5672(3) 0.063(2) Uani 0.836(3) 1 d D U P B 1
H90A H 1.2210 0.4048 0.5576 0.075 Uiso 0.836(3) 1 calc R U P B 1
H90B H 1.1780 0.3230 0.5581 0.075 Uiso 0.836(3) 1 calc R U P B 1
Cl91 Cl 1.0356(3) 0.39848(17) 0.52051(11) 0.1012(9) Uani 0.836(3) 1 d D U P B 1
Cl92 Cl 1.13613(18) 0.38289(12) 0.64980(9) 0.0680(5) Uani 0.836(3) 1 d D U P B 1
C85 C 1.163(4) 0.4520(9) 0.3581(9) 0.093(3) Uani 0.256(3) 1 d D U P A 2
H85A H 1.2154 0.4197 0.3840 0.112 Uiso 0.256(3) 1 calc R U P A 2
H85B H 1.0864 0.4353 0.3626 0.112 Uiso 0.256(3) 1 calc R U P A 2
Cl86 Cl 1.1854(9) 0.4445(7) 0.2794(4) 0.1212(17) Uani 0.256(3) 1 d D U P A 2
Cl87 Cl 1.1790(7) 0.5388(5) 0.3890(4) 0.0875(8) Uani 0.256(3) 1 d D U P A 2
C95 C 1.128(4) 0.3754(17) 0.5789(11) 0.063(2) Uani 0.164(3) 1 d D U P B 2
H95A H 1.2072 0.3683 0.5949 0.075 Uiso 0.164(3) 1 calc R U P B 2
H95B H 1.0938 0.3274 0.5695 0.075 Uiso 0.164(3) 1 calc R U P B 2
Cl96 Cl 1.1169(14) 0.4261(9) 0.5100(5) 0.1012(9) Uani 0.164(3) 1 d D U P B 2
Cl97 Cl 1.0608(9) 0.4175(6) 0.6369(4) 0.0680(5) Uani 0.164(3) 1 d D U P B 2

loop_
_atom_site_aniso_label
_atom_site_aniso_U_11
_atom_site_aniso_U_22
_atom_site_aniso_U_33
_atom_site_aniso_U_23
_atom_site_aniso_U_13
_atom_site_aniso_U_12
Os 0.00832(5) 0.01276(5) 0.01023(5) 0.00043(4) 0.00089(3) 0.00009(4)
Br1 0.01014(12) 0.02116(14) 0.01291(12) 0.00263(10) -0.00024(9) 0.00124(10)
Br2 0.01521(13) 0.01447(12) 0.01725(13) -0.00264(10) 0.00303(10) -0.00050(10)
N1 0.0120(11) 0.0144(11) 0.0134(11) 0.0016(8) 0.0008(8) 0.0009(9)
C2 0.0121(12) 0.0131(12) 0.0133(12) 0.0000(9) 0.0003(9) -0.0004(10)
C3 0.0135(13) 0.0136(12) 0.0120(12) 0.0011(9) 0.0018(10) 0.0007(10)
C4 0.0111(12) 0.0151(12) 0.0131(12) 0.0013(10) 0.0019(9) 0.0004(10)
C5 0.0169(14) 0.0135(13) 0.0182(13) 0.0012(10) 0.0019(11) 0.0007(10)
C6 0.0196(14) 0.0154(13) 0.0184(14) 0.0051(11) 0.0019(11) 0.0018(11)
C7 0.0240(15) 0.0173(14) 0.0139(13) 0.0042(10) 0.0022(11) 0.0022(11)
C8 0.0181(14) 0.0170(13) 0.0129(12) 0.0006(10) 0.0017(10) -0.0023(11)
C9 0.0244(15) 0.0152(13) 0.0122(12) -0.0003(10) 0.0005(11) -0.0020(11)
C10 0.043(2) 0.0215(16) 0.0132(14) 0.0005(11) 0.0013(13) 0.0002(14)
C11 0.059(3) 0.0250(17) 0.0149(14) -0.0045(13) 0.0064(16) 0.0008(17)
C12 0.047(2) 0.0227(16) 0.0203(16) -0.0064(13) 0.0084(15) 0.0017(15)
C13 0.0319(18) 0.0176(14) 0.0193(14) -0.0041(11) 0.0033(13) 0.0010(13)
C14 0.0226(15) 0.0148(13) 0.0146(13) -0.0025(10) 0.0022(11) 0.0001(11)
C15 0.0223(15) 0.0138(13) 0.0157(13) -0.0013(10) 0.0021(11) 0.0006(11)
O16 0.0407(15) 0.0176(11) 0.0202(11) 0.0022(9) 0.0022(10) 0.0082(10)
P20 0.0095(3) 0.0132(3) 0.0174(3) 0.0004(3) 0.0027(3) 0.0003(2)
C21 0.0135(13) 0.0158(13) 0.0317(17) 0.0041(12) 0.0082(12) 0.0029(10)
C22 0.0170(15) 0.0250(16) 0.0325(18) 0.0101(13) 0.0099(13) 0.0052(12)
C23 0.0254(18) 0.0322(19) 0.046(2) 0.0193(17) 0.0189(17) 0.0102(15)
C24 0.042(2) 0.0195(17) 0.072(3) 0.0193(19) 0.030(2) 0.0061(16)
C25 0.045(3) 0.0152(16) 0.070(3) 0.0023(18) 0.023(2) -0.0033(16)
C26 0.0299(19) 0.0151(15) 0.046(2) -0.0001(14) 0.0107(16) 0.0002(13)
C31 0.0139(13) 0.0139(13) 0.0225(14) -0.0021(11) -0.0016(11) -0.0005(10)
C32 0.0134(14) 0.0192(15) 0.0346(18) -0.0042(13) -0.0004(12) 0.0000(11)
C33 0.0154(15) 0.0246(17) 0.045(2) -0.0083(15) -0.0103(14) 0.0015(13)
C34 0.0280(19) 0.033(2) 0.0329(19) -0.0097(15) -0.0143(15) 0.0041(15)
C35 0.0270(19) 0.040(2) 0.0279(18) -0.0133(16) -0.0055(14) 0.0016(16)
C36 0.0152(14) 0.0315(18) 0.0238(16) -0.0061(13) -0.0029(12) 0.0023(13)
C41 0.0097(12) 0.0151(13) 0.0191(13) -0.0010(10) 0.0026(10) -0.0003(10)
C42 0.0150(14) 0.0191(14) 0.0201(14) 0.0035(11) 0.0038(11) 0.0030(11)
C43 0.0184(15) 0.0175(14) 0.0251(15) 0.0039(12) 0.0034(12) 0.0049(11)
C44 0.0244(16) 0.0219(15) 0.0260(16) 0.0003(12) 0.0075(13) 0.0091(13)
C45 0.0262(18) 0.0280(17) 0.0298(18) 0.0059(14) 0.0160(14) 0.0075(14)
C46 0.0186(15) 0.0182(14) 0.0274(16) 0.0049(12) 0.0104(12) 0.0025(11)
P50 0.0087(3) 0.0138(3) 0.0113(3) 0.0015(2) -0.0004(2) 0.0000(2)
C51 0.0118(13) 0.0165(13) 0.0182(13) 0.0051(10) -0.0019(10) 0.0001(10)
C52 0.0150(14) 0.0267(16) 0.0198(14) 0.0066(12) -0.0027(11) -0.0031(12)
C53 0.0219(16) 0.0343(19) 0.0229(16) 0.0150(14) -0.0067(13) -0.0035(14)
C54 0.0216(17) 0.0290(18) 0.038(2) 0.0158(15) -0.0094(15) 0.0022(14)
C55 0.0186(16) 0.0238(16) 0.038(2) 0.0072(14) -0.0014(14) 0.0049(13)
C56 0.0160(14) 0.0186(14) 0.0248(15) 0.0040(12) -0.0010(12) 0.0017(11)
C61 0.0100(12) 0.0152(12) 0.0129(12) 0.0020(9) 0.0016(9) 0.0016(9)
C62 0.0123(13) 0.0176(13) 0.0194(14) 0.0000(11) 0.0018(10) -0.0007(10)
C63 0.0126(13) 0.0168(13) 0.0276(16) 0.0021(11) 0.0058(11) -0.0021(10)
C64 0.0174(14) 0.0198(14) 0.0208(14) 0.0018(11) 0.0084(11) 0.0033(11)
C65 0.0161(14) 0.0210(14) 0.0154(13) -0.0020(11) 0.0034(11) 0.0016(11)
C66 0.0121(12) 0.0180(13) 0.0151(12) 0.0005(10) 0.0023(10) 0.0006(10)
C71 0.0105(12) 0.0172(13) 0.0125(12) 0.0003(10) 0.0010(9) -0.0021(10)
C72 0.0134(13) 0.0178(13) 0.0157(13) 0.0007(10) -0.0011(10) -0.0021(10)
C73 0.0162(14) 0.0162(13) 0.0193(14) 0.0014(11) 0.0012(11) -0.0011(11)
C74 0.0176(14) 0.0179(14) 0.0218(14) -0.0037(11) 0.0033(11) -0.0029(11)
C75 0.0183(15) 0.0258(16) 0.0167(14) -0.0045(11) -0.0032(11) -0.0019(12)
C76 0.0144(13) 0.0212(14) 0.0148(13) 0.0005(11) -0.0035(10) -0.0006(11)
C80 0.094(5) 0.088(5) 0.094(6) 0.022(5) 0.001(6) -0.027(4)
Cl81 0.0735(17) 0.210(5) 0.073(2) 0.056(2) -0.0186(17) -0.042(2)
Cl82 0.0762(16) 0.0954(18) 0.0924(17) -0.0308(15) 0.0165(13) -0.0146(13)
C90 0.062(5) 0.037(3) 0.089(4) 0.010(3) 0.006(3) -0.008(3)
Cl91 0.122(2) 0.122(2) 0.0589(12) 0.0088(13) 0.0083(14) 0.0032(18)
Cl92 0.0703(12) 0.0753(12) 0.0579(10) 0.0109(9) 0.0047(9) -0.0045(9)
C85 0.094(5) 0.088(5) 0.094(6) 0.022(5) 0.001(6) -0.027(4)
Cl86 0.0735(17) 0.210(5) 0.073(2) 0.056(2) -0.0186(17) -0.042(2)
Cl87 0.0762(16) 0.0954(18) 0.0924(17) -0.0308(15) 0.0165(13) -0.0146(13)
C95 0.062(5) 0.037(3) 0.089(4) 0.010(3) 0.006(3) -0.008(3)
Cl96 0.122(2) 0.122(2) 0.0589(12) 0.0088(13) 0.0083(14) 0.0032(18)
Cl97 0.0703(12) 0.0753(12) 0.0579(10) 0.0109(9) 0.0047(9) -0.0045(9)

loop_
_atom_type_symbol
_atom_type_description
_atom_type_scat_dispersion_real
_atom_type_scat_dispersion_imag
_atom_type_scat_source
C C 0.0033 0.0016 'International Tables Vol C Tables 4.2.6.8 and 6.1.1.4'
H H 0.0000 0.0000 'International Tables Vol C Tables 4.2.6.8 and 6.1.1.4'
N N 0.0061 0.0033 'International Tables Vol C Tables 4.2.6.8 and 6.1.1.4'
O O 0.0106 0.0060 'International Tables Vol C Tables 4.2.6.8 and 6.1.1.4'
P P 0.1023 0.0942 'International Tables Vol C Tables 4.2.6.8 and 6.1.1.4'
Br Br -0.2901 2.4595 'International Tables Vol C Tables 4.2.6.8 and 6.1.1.4'
Os Os -1.2165 7.6030 'International Tables Vol C Tables 4.2.6.8 and 6.1.1.4'
Cl Cl 0.1484 0.1585 'International Tables Vol C Tables 4.2.6.8 and 6.1.1.4'

loop_
_exptl_crystal_face_index_h
_exptl_crystal_face_index_k
_exptl_crystal_face_index_l
_exptl_crystal_face_perp_dist
-1.00 -1.00 -2.00 0.0700
-2.00 1.00 0.00 0.0750
2.00 -1.00 0.00 0.0750
0.00 1.00 1.00 0.0800
0.00 -1.00 -1.00 0.0800
0.00 1.00 -1.00 0.0200
0.00 -1.00 1.00 0.0200

loop_
_geom_angle_atom_site_label_1
_geom_angle_atom_site_label_2
_geom_angle_atom_site_label_3
_geom_angle
N1 Os C4 77.49(11)
N1 Os P50 92.14(7)
C4 Os P50 89.88(8)
N1 Os P20 90.13(7)
C4 Os P20 90.46(8)
P50 Os P20 177.73(3)
N1 Os Br2 171.71(7)
C4 Os Br2 94.22(8)
P50 Os Br2 87.91(2)
P20 Os Br2 89.83(2)
N1 Os Br1 85.31(7)
C4 Os Br1 162.79(8)
P50 Os Br1 90.329(19)
P20 Os Br1 90.01(2)
Br2 Os Br1 102.980(15)
C2 N1 Os 119.3(2)
N1 C2 C3 115.1(3)
N1 C2 C15 122.3(3)
C3 C2 C15 122.6(3)
C8 C3 C4 125.0(3)
C8 C3 C2 121.1(3)
C4 C3 C2 113.9(2)
C5 C4 C3 115.7(3)
C5 C4 Os 130.2(2)
C3 C4 Os 114.2(2)
C6 C5 C4 120.4(3)
C7 C6 C5 122.1(3)
C6 C7 C8 120.0(3)
C7 C8 C3 116.9(3)
C7 C8 C9 124.6(3)
C3 C8 C9 118.4(3)
C10 C9 C14 117.4(3)
C10 C9 C8 121.4(3)
C14 C9 C8 121.3(3)
C11 C10 C9 121.2(3)
C10 C11 C12 121.0(3)
C11 C12 C13 119.3(3)
C12 C13 C14 120.3(3)
C13 C14 C9 120.9(3)
C13 C14 C15 117.6(3)
C9 C14 C15 121.5(3)
O16 C15 C14 124.2(3)
O16 C15 C2 120.9(3)
C14 C15 C2 114.9(3)
C31 P20 C41 102.49(14)
C31 P20 C21 101.28(16)
C41 P20 C21 103.43(14)
C31 P20 Os 118.10(11)
C41 P20 Os 111.44(10)
C21 P20 Os 117.99(11)
C26 C21 C22 118.4(3)
C26 C21 P20 121.7(3)
C22 C21 P20 119.8(3)
C23 C22 C21 120.9(4)
C24 C23 C22 119.6(4)
C25 C24 C23 120.0(4)
C24 C25 C26 120.9(4)
C25 C26 C21 120.2(4)
C36 C31 C32 118.8(3)
C36 C31 P20 121.3(2)
C32 C31 P20 119.7(3)
C33 C32 C31 120.2(3)
C34 C33 C32 120.9(3)
C33 C34 C35 119.5(3)
C34 C35 C36 120.2(4)
C31 C36 C35 120.4(3)
C46 C41 C42 118.7(3)
C46 C41 P20 124.4(2)
C42 C41 P20 116.9(2)
C43 C42 C41 120.8(3)
C42 C43 C44 120.1(3)
C45 C44 C43 119.7(3)
C44 C45 C46 120.5(3)
C41 C46 C45 120.2(3)
C51 P50 C71 105.12(14)
C51 P50 C61 101.21(14)
C71 P50 C61 101.05(13)
C51 P50 Os 116.51(10)
C71 P50 Os 112.73(10)
C61 P50 Os 118.19(10)
C56 C51 C52 118.6(3)
C56 C51 P50 120.5(2)
C52 C51 P50 120.9(2)
C53 C52 C51 120.1(3)
C54 C53 C52 120.2(3)
C55 C54 C53 120.5(3)
C54 C55 C56 119.8(4)
C55 C56 C51 120.8(3)
C66 C61 C62 119.4(3)
C66 C61 P50 121.4(2)
C62 C61 P50 119.1(2)
C63 C62 C61 120.3(3)
C64 C63 C62 120.0(3)
C65 C64 C63 120.0(3)
C64 C65 C66 120.1(3)
C65 C66 C61 120.2(3)
C76 C71 C72 118.7(3)
C76 C71 P50 125.0(2)
C72 C71 P50 116.3(2)
C73 C72 C71 121.2(3)
C74 C73 C72 119.4(3)
C75 C74 C73 120.2(3)
C74 C75 C76 120.3(3)
C75 C76 C71 120.3(3)
Cl81 C80 Cl82 112.6(5)
Cl91 C90 Cl92 107.6(4)
Cl86 C85 Cl87 114.3(9)
Cl96 C95 Cl97 110.6(8)

loop_
_geom_bond_atom_site_label_1
_geom_bond_atom_site_label_2
_geom_bond_distance
Os N1 2.025(2)
Os C4 2.059(3)
Os P50 2.3907(8)
Os P20 2.4184(8)
Os Br2 2.5019(4)
Os Br1 2.5837(5)
N1 C2 1.298(4)
C2 C3 1.430(4)
C2 C15 1.484(4)
C3 C8 1.403(4)
C3 C4 1.413(4)
C4 C5 1.410(4)
C5 C6 1.395(4)
C6 C7 1.391(4)
C7 C8 1.397(4)
C8 C9 1.477(4)
C9 C10 1.401(4)
C9 C14 1.414(4)
C10 C11 1.381(5)
C11 C12 1.385(5)
C12 C13 1.386(5)
C13 C14 1.396(4)
C14 C15 1.480(4)
C15 O16 1.223(4)
P20 C31 1.827(3)
P20 C41 1.830(3)
P20 C21 1.833(3)
C21 C26 1.396(5)
C21 C22 1.399(5)
C22 C23 1.396(5)
C23 C24 1.388(7)
C24 C25 1.371(7)
C25 C26 1.393(5)
C31 C36 1.394(5)
C31 C32 1.398(4)
C32 C33 1.391(5)
C33 C34 1.376(6)
C34 C35 1.387(6)
C35 C36 1.395(5)
C41 C46 1.392(4)
C41 C42 1.402(4)
C42 C43 1.385(4)
C43 C44 1.388(5)
C44 C45 1.382(5)
C45 C46 1.395(5)
P50 C51 1.827(3)
P50 C71 1.828(3)
P50 C61 1.829(3)
C51 C56 1.400(4)
C51 C52 1.406(4)
C52 C53 1.391(5)
C53 C54 1.388(6)
C54 C55 1.379(6)
C55 C56 1.393(5)
C61 C66 1.396(4)
C61 C62 1.400(4)
C62 C63 1.395(4)
C63 C64 1.394(5)
C64 C65 1.391(4)
C65 C66 1.395(4)
C71 C76 1.396(4)
C71 C72 1.400(4)
C72 C73 1.391(4)
C73 C74 1.389(4)
C74 C75 1.389(5)
C75 C76 1.392(5)
C80 Cl81 1.730(7)
C80 Cl82 1.732(8)
C90 Cl91 1.749(7)
C90 Cl92 1.801(7)
C85 Cl86 1.717(10)
C85 Cl87 1.741(10)
C95 Cl96 1.724(10)
C95 Cl97 1.727(10)
